data_7116409
loop_
_publ_author_name
'Keith Izod'
'Casey M. Dixon'
'Ross W. Harrington'
'Michael R. Probert'

_publ_section_title
;
 Impact of a rigid backbone on the structure of an agostically-stabilised
 dialkylstannylene: isolation of an unusual bridged stannyl-stannylene
;
_journal_name_full Chem.Commun.
_journal_page_first 679
_journal_paper_doi 10.1039/C4cc08740B
_journal_volume 51
_journal_year 2015
_chemical_formula_moiety '2(C64 H112 B4 P4 Sn2), 3(C7 H8)'
_chemical_formula_sum 'C149 H248 B8 P8 Sn4'
_chemical_formula_weight 2848.46
_chemical_name_systematic
;
 ?
;
_chemical_properties_physical
'Air-sensitive, Moisture-sensitive, Heat-sensitive, Oxygen-sensitive, Light-sensitive, Photo-sensitive'
_space_group_crystal_system monoclinic
_space_group_IT_number 14
_space_group_name_Hall '-P 2ybc'
_space_group_name_H-M_alt 'P 1 21/c 1'
_symmetry_space_group_name_Hall '-P 2ybc'
_symmetry_space_group_name_H-M 'P 1 21/c 1'
_atom_sites_solution_hydrogens mixed
_atom_sites_solution_primary direct
_audit_creation_date 2014-06-26
_audit_creation_method
;
Olex2 1.2
(compiled 2014.06.18 svn.r2945 for OlexSys, GUI svn.r4846)
;
_cell_angle_alpha 90
_cell_angle_beta 95.2730(10)
_cell_angle_gamma 90
_cell_formula_units_Z 2
_cell_length_a 14.08850(10)
_cell_length_b 26.5770(2)
_cell_length_c 20.0509(2)
_cell_measurement_reflns_used 52081
_cell_measurement_temperature 150.00
_cell_measurement_theta_max 28.5874
_cell_measurement_theta_min 2.8362
_cell_volume 7475.89(11)
_computing_cell_refinement
;
CrysAlisPro, Agilent Technologies,
Version 1.171.34.49 (release 20-01-2011 CrysAlis171 .NET)
(compiled Jan 20 2011,15:58:25)
;
_computing_data_collection
;
CrysAlisPro, Agilent Technologies,
Version 1.171.34.49 (release 20-01-2011 CrysAlis171 .NET)
(compiled Jan 20 2011,15:58:25)
;
_computing_data_reduction
;
CrysAlisPro, Agilent Technologies,
Version 1.171.34.49 (release 20-01-2011 CrysAlis171 .NET)
(compiled Jan 20 2011,15:58:25)
;
_computing_molecular_graphics 'Olex2 (Dolomanov et al., 2009)'
_computing_publication_material 'Olex2 (Dolomanov et al., 2009)'
_computing_structure_refinement 'ShelXL (Sheldrick, 2008)'
_computing_structure_solution 'ShelXT (Sheldrick, 2008)'
_diffrn_ambient_temperature 150.0
_diffrn_detector_area_resol_mean 10.3968
_diffrn_measured_fraction_theta_full 0.998
_diffrn_measured_fraction_theta_max 0.916
_diffrn_measurement_device_type 'Xcalibur, Atlas, Gemini ultra'
_diffrn_measurement_method '\w scans'
_diffrn_orient_matrix_UB_11 -0.0053472000
_diffrn_orient_matrix_UB_12 0.0154522000
_diffrn_orient_matrix_UB_13 0.0282445000
_diffrn_orient_matrix_UB_21 -0.0150412000
_diffrn_orient_matrix_UB_22 -0.0212034000
_diffrn_orient_matrix_UB_23 0.0177799000
_diffrn_orient_matrix_UB_31 0.0479721000
_diffrn_orient_matrix_UB_32 -0.0049013000
_diffrn_orient_matrix_UB_33 0.0121699000
_diffrn_radiation_monochromator graphite
_diffrn_radiation_type MoK\a
_diffrn_radiation_wavelength 0.71073
_diffrn_reflns_av_R_equivalents 0.0362
_diffrn_reflns_av_unetI/netI 0.0290
_diffrn_reflns_Laue_measured_fraction_full 0.998
_diffrn_reflns_Laue_measured_fraction_max 0.916
_diffrn_reflns_limit_h_max 17
_diffrn_reflns_limit_h_min -18
_diffrn_reflns_limit_k_max 35
_diffrn_reflns_limit_k_min -35
_diffrn_reflns_limit_l_max 26
_diffrn_reflns_limit_l_min -24
_diffrn_reflns_number 108054
_diffrn_reflns_point_group_measured_fraction_full 0.998
_diffrn_reflns_point_group_measured_fraction_max 0.916
_diffrn_reflns_theta_full 25.000
_diffrn_reflns_theta_max 28.650
_diffrn_reflns_theta_min 2.842
_diffrn_source 'Enhance (Mo) X-ray Source'
_diffrn_standards_number 0
_exptl_absorpt_coefficient_mu 0.793
_exptl_absorpt_correction_T_max 1.00000
_exptl_absorpt_correction_T_min 0.95492
_exptl_absorpt_correction_type multi-scan
_exptl_absorpt_process_details
;
CrysAlisPro, Agilent Technologies,
Version 1.171.34.49 (release 20-01-2011 CrysAlis171 .NET)
(compiled Jan 20 2011,15:58:25)
Empirical absorption correction using spherical harmonics,
 implemented in SCALE3 ABSPACK scaling algorithm.
;
_exptl_crystal_colour 'clear yellowish yellow'
_exptl_crystal_colour_lustre clear
_exptl_crystal_colour_modifier yellowish
_exptl_crystal_colour_primary yellow
_exptl_crystal_density_diffrn 1.265
_exptl_crystal_description block
_exptl_crystal_F_000 3004
_exptl_crystal_size_max 0.3
_exptl_crystal_size_mid 0.3
_exptl_crystal_size_min 0.1
_refine_diff_density_max 0.672
_refine_diff_density_min -0.553
_refine_diff_density_rms 0.069
_refine_ls_extinction_method none
_refine_ls_goodness_of_fit_ref 1.051
_refine_ls_hydrogen_treatment mixed
_refine_ls_matrix_type full
_refine_ls_number_parameters 769
_refine_ls_number_reflns 17595
_refine_ls_number_restraints 782
_refine_ls_restrained_S_all 1.039
_refine_ls_R_factor_all 0.0389
_refine_ls_R_factor_gt 0.0278
_refine_ls_shift/su_max 0.005
_refine_ls_shift/su_mean 0.000
_refine_ls_structure_factor_coef Fsqd
_refine_ls_weighting_details 'w=1/[\s^2^(Fo^2^)+(0.0193P)^2^+6.3464P] where P=(Fo^2^+2Fc^2^)/3'
_refine_ls_weighting_scheme calc
_refine_ls_wR_factor_gt 0.0558
_refine_ls_wR_factor_ref 0.0604
_reflns_Friedel_coverage 0.000
_reflns_number_gt 14915
_reflns_number_total 17595
_reflns_threshold_expression 'I > 2\s(I)'
_cod_data_source_file c4cc08740b2.cif
_cod_data_source_block compound
_cod_database_code 7116409
_shelxl_version_number 2013-3
_chemical_oxdiff_formula 'C32 H56 B2 P2 Sn'
_shelx_space_group_comment
;
The symmetry employed for this shelxl refinement is uniquely defined
by the following loop, which should always be used as a source of
symmetry information in preference to the above space-group names.
They are only intended as comments.
;
_shelx_estimated_absorpt_t_max 0.925
_shelx_estimated_absorpt_t_min 0.797
_reflns_odcompleteness_completeness 99.82
_reflns_odcompleteness_iscentric 1
_reflns_odcompleteness_theta 24.97
_olex2_refinement_description
;
1. Others
 Fixed Sof: C1T(0.5) H1TA(0.5) H1TB(0.5) H1TC(0.5) C2T(0.5) C7T(0.5) H7T(0.5)
 C6T(0.5) H6T(0.5) C5T(0.5) H5T(0.5) C4T(0.5) H4T(0.5) C3T(0.5) H3T(0.5)
 C8T(0.622) H8TA(0.622) H8TB(0.622) H8TC(0.622) C9T(0.622) C10T(0.622)
 H10T(0.622) C11T(0.622) H11T(0.622) C12T(0.622) H12T(0.622) C20T(0.622)
 H20T(0.622) C21T(0.622) H21T(0.622) C14T(0.378) H14C(0.378) H14D(0.378)
 H14E(0.378) C15T(0.378) C13T(0.378) H13T(0.378) C19T(0.378) H19T(0.378)
 C18T(0.378) H18T(0.378) C17T(0.378) H17T(0.378) C16T(0.378) H16T(0.378)
 Fixed Uiso: H1(0.018) H3(0.024) H4(0.029) H5(0.028) H6(0.023) H8(0.016)
 H9(0.025) H10A(0.034) H10B(0.034) H11A(0.048) H11B(0.048) H12A(0.06)
 H12B(0.06) H13A(0.05) H13B(0.05) H14A(0.038) H14B(0.038) H15(0.023)
 H16A(0.027) H16B(0.027) H17A(0.033) H17B(0.033) H18A(0.042) H18B(0.042)
 H19A(0.039) H19B(0.039) H20A(0.029) H20B(0.029) H21(0.022) H22A(0.028)
 H22B(0.028) H23A(0.036) H23B(0.036) H24A(0.039) H24B(0.039) H25A(0.037)
 H25B(0.037) H26A(0.029) H26B(0.029) H27(0.022) H28A(0.028) H28B(0.028)
 H29A(0.036) H29B(0.036) H30A(0.038) H30B(0.038) H31A(0.033) H31B(0.033)
 H32A(0.025) H32B(0.025) H33(0.017) H35(0.024) H36(0.03) H37(0.029) H38(0.024)
 H40(0.018) H41(0.025) H42A(0.034) H42B(0.034) H43A(0.039) H43B(0.039)
 H44A(0.047) H44B(0.047) H45A(0.043) H45B(0.043) H46A(0.031) H46B(0.031)
 H47(0.022) H48A(0.026) H48B(0.026) H49A(0.035) H49B(0.035) H50A(0.04)
 H50B(0.04) H51A(0.038) H51B(0.038) H52A(0.032) H52B(0.032) H53(0.021)
 H54A(0.024) H54B(0.024) H55A(0.03) H55B(0.03) H56A(0.037) H56B(0.037)
 H57A(0.036) H57B(0.036) H58A(0.031) H58B(0.031) H59(0.023) H60A(0.031)
 H60B(0.031) H61A(0.04) H61B(0.04) H62A(0.04) H62B(0.04) H63A(0.037)
 H63B(0.037) H64A(0.028) H64B(0.028) H1A(0.035) H1B(0.035) H1C(0.035)
 H2A(0.031) H2B(0.031) H2C(0.031) H3A(0.037) H3B(0.037) H3C(0.037) H4A(0.035)
 H4B(0.035) H4C(0.035) H1TA(0.101) H1TB(0.101) H1TC(0.101) H7T(0.056)
 H6T(0.056) H5T(0.056) H4T(0.056) H3T(0.056) H8TA(0.15) H8TB(0.15) H8TC(0.15)
 H10T(0.114) H11T(0.114) H12T(0.114) H20T(0.114) H21T(0.114) H14C(0.15)
 H14D(0.15) H14E(0.15) H13T(0.114) H19T(0.114) H18T(0.114) H17T(0.114)
 H16T(0.114)
 Fixed X: H3(0.1071) H4(0.2336) H5(0.3225) H6(0.2846) H9(0.1079) H10A(0.2393)
 H10B(0.2403) H11A(0.3588) H11B(0.2832) H12A(0.2843) H12B(0.3093) H13A(0.1517)
 H13B(0.1519) H14A(0.0321) H14B(0.108) H15(-0.077) H16A(-0.0664) H16B(-0.1156)
 H17A(-0.2054) H17B(-0.2331) H18A(-0.3435) H18B(-0.2929) H19A(-0.2928) H19B(-
 0.2439) H20A(-0.1528) H20B(-0.1264) H21(0.3364) H22A(0.1997) H22B(0.1877)
 H23A(0.2462) H23B(0.3223) H24A(0.4031) H24B(0.3334) H25A(0.4693) H25B(0.4765)
 H26A(0.4208) H26B(0.3434) H27(0.2789) H28A(0.2951) H28B(0.3911) H29A(0.365)
 H29B(0.4328) H30A(0.5219) H30B(0.5379) H31A(0.5128) H31B(0.4154) H32A(0.4451)
 H32B(0.3797) H35(-0.2601) H36(-0.3877) H37(-0.3887) H38(-0.2671) H41(-0.165)
 H42A(-0.2745) H42B(-0.3237) H43A(-0.4111) H43B(-0.3169) H44A(-0.406) H44B(-
 0.4094) H45A(-0.2422) H45B(-0.2937) H46A(-0.1547) H46B(-0.2483) H47(0.0569)
 H48A(0.0344) H48B(-0.0124) H49A(0.1823) H49B(0.1482) H50A(0.2054) H50B(0.0961)
 H51A(0.1154) H51B(0.1606) H52A(-0.0335) H52B(-0.0005) H53(-0.1824) H54A(-
 0.3496) H54B(-0.2919) H55A(-0.4317) H55B(-0.3382) H56A(-0.4433) H56B(-0.4409)
 H57A(-0.2785) H57B(-0.3354) H58A(-0.1942) H58B(-0.2869) H59(-0.0651)
 H60A(0.0457) H60B(-0.0182) H61A(0.0773) H61B(0.1455) H62A(0.2086) H62B(0.1931)
 H63A(0.1354) H63B(0.0704) H64A(0.0407) H64B(-0.0271) H1TA(0.4897) H1TB(0.4181)
 H1TC(0.5296) H7T(0.6298) H6T(0.6529) H5T(0.5318) H4T(0.3878) H3T(0.3647)
 H8TA(0.3669) H8TB(0.4571) H8TC(0.43) H10T(0.5067) H11T(0.6082) H12T(0.6512)
 H20T(0.5928) H21T(0.4914) H14C(0.6172) H14D(0.5306) H14E(0.5292) H13T(0.4549)
 H19T(0.3721) H18T(0.3672) H17T(0.4452) H16T(0.528)
 Fixed Y: H3(0.9755) H4(1.0016) H5(0.9425) H6(0.8577) H9(0.9717) H10A(0.8999)
 H10B(0.9184) H11A(0.9614) H11B(1.0003) H12A(0.9648) H12B(1.021) H13A(1.0346)
 H13B(1.0162) H14A(0.9736) H14B(0.9343) H15(0.9091) H16A(0.984) H16B(0.956)
 H17A(0.9737) H17B(1.0016) H18A(0.936) H18B(0.9267) H19A(0.8509) H19B(0.8773)
 H20A(0.8615) H20B(0.8323) H21(0.762) H22A(0.6814) H22B(0.7332) H23A(0.6692)
 H23B(0.7139) H24A(0.6371) H24B(0.62) H25A(0.7004) H25B(0.6482) H26A(0.7138)
 H26B(0.6697) H27(0.8276) H28A(0.7546) H28B(0.7403) H29A(0.828) H29B(0.7815)
 H30A(0.8515) H30B(0.8026) H31A(0.8714) H31B(0.885) H32A(0.7961) H32B(0.8427)
 H35(0.8505) H36(0.8308) H37(0.755) H38(0.6972) H41(0.8448) H42A(0.9007)
 H42B(0.8544) H43A(0.8721) H43B(0.8662) H44A(0.792) H44B(0.7865) H45A(0.7761)
 H45B(0.7313) H46A(0.7597) H46B(0.7664) H47(0.8579) H48A(0.7755) H48B(0.7965)
 H49A(0.8116) H49B(0.7771) H50A(0.8563) H50B(0.8483) H51A(0.93) H51B(0.9082)
 H52A(0.8939) H52B(0.9289) H53(0.6277) H54A(0.6489) H54B(0.6893) H55A(0.6627)
 H55B(0.6494) H56A(0.5788) H56B(0.5793) H57A(0.5582) H57B(0.5172) H58A(0.5432)
 H58B(0.5553) H59(0.5602) H60A(0.6449) H60B(0.6116) H61A(0.5404) H61B(0.5856)
 H62A(0.5411) H62B(0.5995) H63A(0.5526) H63B(0.5193) H64A(0.6239) H64B(0.579)
 H1TA(0.4559) H1TB(0.4211) H1TC(0.4085) H7T(0.441) H6T(0.4942) H5T(0.5496)
 H4T(0.5516) H3T(0.4984) H8TA(0.4263) H8TB(0.4226) H8TC(0.4752) H10T(0.3526)
 H11T(0.3349) H12T(0.3989) H20T(0.4806) H21T(0.4982) H14C(0.5316) H14D(0.4952)
 H14E(0.5251) H13T(0.5202) H19T(0.5797) H18T(0.6638) H17T(0.6884) H16T(0.6289)
 Fixed Z: H3(0.5473) H4(0.49) H5(0.4353) H6(0.4411) H9(0.658) H10A(0.7224)
 H10B(0.6464) H11A(0.7176) H11B(0.6823) H12A(0.8175) H12B(0.7963) H13A(0.7527)
 H13B(0.8287) H14A(0.7587) H14B(0.793) H15(0.7286) H16A(0.6657) H16B(0.6006)
 H17A(0.7214) H17B(0.6516) H18A(0.6698) H18B(0.6025) H19A(0.6615) H19B(0.7278)
 H20A(0.607) H20B(0.6762) H21(0.46) H22A(0.4493) H22B(0.4084) H23A(0.3401)
 H23B(0.3508) H24A(0.3668) H24B(0.4214) H25A(0.4378) H25B(0.4779) H26A(0.5457)
 H26B(0.5352) H27(0.6217) H28A(0.6888) H28B(0.6561) H29A(0.7359) H29B(0.7582)
 H30A(0.7232) H30B(0.679) H31A(0.6071) H31B(0.6384) H32A(0.5614) H32B(0.5354)
 H35(0.4669) H36(0.5273) H37(0.5855) H38(0.5771) H41(0.2761) H42A(0.3188)
 H42B(0.3537) H43A(0.2501) H43B(0.2117) H44A(0.1974) H44B(0.2767) H45A(0.2067)
 H45B(0.243) H46A(0.31) H46B(0.349) H47(0.3918) H48A(0.3511) H48B(0.2808)
 H49A(0.333) H49B(0.2697) H50A(0.2346) H50B(0.2072) H51A(0.2507) H51B(0.3211)
 H52A(0.2672) H52B(0.3302) H53(0.3886) H54A(0.456) H54B(0.4164) H55A(0.3501)
 H55B(0.3139) H56A(0.3866) H56B(0.3068) H57A(0.3173) H57B(0.3566) H58A(0.4219)
 H58B(0.4596) H59(0.49) H60A(0.4572) H60B(0.4036) H61A(0.4292) H61B(0.4114)
 H62A(0.5087) H62B(0.5242) H63A(0.61) H63B(0.5573) H64A(0.5839) H64B(0.6039)
 H1TA(0.3468) H1TB(0.3838) H1TC(0.39) H7T(0.4714) H6T(0.5644) H5T(0.5894)
 H4T(0.5213) H3T(0.4283) H8TA(0.0531) H8TB(0.0103) H8TC(0.0425) H10T(0.0868)
 H11T(0.183) H12T(0.2601) H20T(0.2409) H21T(0.1447) H14C(0.9149) H14D(0.89)
 H14E(0.9592) H13T(0.8029) H19T(0.734) H18T(0.7681) H17T(0.871) H16T(0.9399)
;
_olex2_submission_special_instructions 'No special instructions were received'

loop_
_space_group_symop_operation_xyz
'x, y, z'
'-x, y+1/2, -z+1/2'
'-x, -y, -z'
'x, -y-1/2, z-1/2'

loop_
_atom_site_label
_atom_site_type_symbol
_atom_site_fract_x
_atom_site_fract_y
_atom_site_fract_z
_atom_site_U_iso_or_equiv
_atom_site_adp_type
_atom_site_occupancy
_atom_site_site_symmetry_order
_atom_site_calc_flag
_atom_site_refinement_flags_posn
_atom_site_refinement_flags_occupancy
_atom_site_disorder_assembly
_atom_site_disorder_group
Sn1 Sn 0.00895(2) 0.80764(2) 0.53842(2) 0.01310(3) Uani 1 1 d . . . .
Sn2 Sn -0.03827(2) 0.72152(2) 0.61017(2) 0.01659(4) Uani 1 1 d . . . .
P1 P 0.04519(3) 0.88975(2) 0.66267(2) 0.01631(10) Uani 1 1 d . . . .
P2 P 0.23402(3) 0.76387(2) 0.54628(2) 0.01456(9) Uani 1 1 d . . . .
P3 P -0.10848(3) 0.85218(2) 0.38888(2) 0.01539(10) Uani 1 1 d . . . .
P4 P -0.15273(3) 0.63210(2) 0.50632(2) 0.01503(9) Uani 1 1 d . . . .
C1 C 0.03859(13) 0.88513(7) 0.57093(9) 0.0150(4) Uani 1 1 d . . . .
H1 H -0.0141(15) 0.9050(8) 0.5547(10) 0.018 Uiso 1 1 d R . . .
C2 C 0.12429(13) 0.89996(7) 0.53497(9) 0.0160(4) Uani 1 1 d . . . .
C3 C 0.14502(14) 0.95105(7) 0.52752(9) 0.0196(4) Uani 1 1 d . . . .
H3 H 0.1071 0.9755 0.5473 0.024 Uiso 1 1 calc R . . .
C4 C 0.21887(14) 0.96683(7) 0.49230(10) 0.0241(4) Uani 1 1 d . . . .
H4 H 0.2336 1.0016 0.4900 0.029 Uiso 1 1 calc R . . .
C5 C 0.27177(14) 0.93186(8) 0.46013(10) 0.0234(4) Uani 1 1 d . . . .
H5 H 0.3225 0.9425 0.4353 0.028 Uiso 1 1 calc R . . .
C6 C 0.24984(13) 0.88150(7) 0.46459(9) 0.0191(4) Uani 1 1 d . . . .
H6 H 0.2846 0.8577 0.4411 0.023 Uiso 1 1 calc R . . .
C7 C 0.17802(12) 0.86432(7) 0.50260(9) 0.0147(4) Uani 1 1 d . . . .
C8 C 0.15219(12) 0.80904(7) 0.50280(9) 0.0133(3) Uani 1 1 d . . . .
H8 H 0.1464(14) 0.7977(7) 0.4581(11) 0.016 Uiso 1 1 d R . . .
C9 C 0.12070(14) 0.94361(7) 0.69073(9) 0.0211(4) Uani 1 1 d . . . .
H9 H 0.1079 0.9717 0.6580 0.025 Uiso 1 1 calc R . . .
C10 C 0.22636(15) 0.92886(8) 0.69189(11) 0.0281(5) Uani 1 1 d . . . .
H10A H 0.2393 0.8999 0.7224 0.034 Uiso 1 1 calc R . . .
H10B H 0.2403 0.9184 0.6464 0.034 Uiso 1 1 calc R . . .
C11 C 0.29148(17) 0.97252(9) 0.71520(13) 0.0403(6) Uani 1 1 d . . . .
H11A H 0.3588 0.9614 0.7176 0.048 Uiso 1 1 calc R . . .
H11B H 0.2832 1.0003 0.6823 0.048 Uiso 1 1 calc R . . .
C12 C 0.2691(2) 0.99138(10) 0.78364(14) 0.0497(7) Uani 1 1 d . . . .
H12A H 0.2843 0.9648 0.8175 0.060 Uiso 1 1 calc R . . .
H12B H 0.3093 1.0210 0.7963 0.060 Uiso 1 1 calc R . . .
C13 C 0.16510(19) 1.00564(9) 0.78310(12) 0.0418(6) Uani 1 1 d . . . .
H13A H 0.1517 1.0346 0.7527 0.050 Uiso 1 1 calc R . . .
H13B H 0.1519 1.0162 0.8287 0.050 Uiso 1 1 calc R . . .
C14 C 0.09920(17) 0.96229(8) 0.76039(10) 0.0316(5) Uani 1 1 d . . . .
H14A H 0.0321 0.9736 0.7587 0.038 Uiso 1 1 calc R . . .
H14B H 0.1080 0.9343 0.7930 0.038 Uiso 1 1 calc R . . .
C15 C -0.07683(14) 0.90644(7) 0.67888(9) 0.0192(4) Uani 1 1 d . . . .
H15 H -0.0770 0.9091 0.7286 0.023 Uiso 1 1 calc R . . .
C16 C -0.11208(14) 0.95721(7) 0.65007(10) 0.0228(4) Uani 1 1 d . . . .
H16A H -0.0664 0.9840 0.6657 0.027 Uiso 1 1 calc R . . .
H16B H -0.1156 0.9560 0.6006 0.027 Uiso 1 1 calc R . . .
C17 C -0.21033(15) 0.96948(8) 0.67218(11) 0.0277(5) Uani 1 1 d . . . .
H17A H -0.2054 0.9737 0.7214 0.033 Uiso 1 1 calc R . . .
H17B H -0.2331 1.0016 0.6516 0.033 Uiso 1 1 calc R . . .
C18 C -0.28201(16) 0.92807(9) 0.65195(13) 0.0354(5) Uani 1 1 d . . . .
H18A H -0.3435 0.9360 0.6698 0.042 Uiso 1 1 calc R . . .
H18B H -0.2929 0.9267 0.6025 0.042 Uiso 1 1 calc R . . .
C19 C -0.24698(16) 0.87723(8) 0.67824(12) 0.0325(5) Uani 1 1 d . . . .
H19A H -0.2928 0.8509 0.6615 0.039 Uiso 1 1 calc R . . .
H19B H -0.2439 0.8773 0.7278 0.039 Uiso 1 1 calc R . . .
C20 C -0.14865(14) 0.86485(8) 0.65639(11) 0.0242(4) Uani 1 1 d . . . .
H20A H -0.1528 0.8615 0.6070 0.029 Uiso 1 1 calc R . . .
H20B H -0.1264 0.8323 0.6762 0.029 Uiso 1 1 calc R . . .
C21 C 0.30184(13) 0.73469(7) 0.48220(9) 0.0181(4) Uani 1 1 d . . . .
H21 H 0.3364 0.7620 0.4600 0.022 Uiso 1 1 calc R . . .
C22 C 0.23482(14) 0.70859(8) 0.42846(10) 0.0231(4) Uani 1 1 d . . . .
H22A H 0.1997 0.6814 0.4493 0.028 Uiso 1 1 calc R . . .
H22B H 0.1877 0.7332 0.4084 0.028 Uiso 1 1 calc R . . .
C23 C 0.29071(15) 0.68645(9) 0.37366(11) 0.0301(5) Uani 1 1 d . . . .
H23A H 0.2462 0.6692 0.3401 0.036 Uiso 1 1 calc R . . .
H23B H 0.3223 0.7139 0.3508 0.036 Uiso 1 1 calc R . . .
C24 C 0.36537(15) 0.64932(9) 0.40275(12) 0.0327(5) Uani 1 1 d . . . .
H24A H 0.4031 0.6371 0.3668 0.039 Uiso 1 1 calc R . . .
H24B H 0.3334 0.6200 0.4214 0.039 Uiso 1 1 calc R . . .
C25 C 0.43157(15) 0.67374(9) 0.45762(11) 0.0311(5) Uani 1 1 d . . . .
H25A H 0.4693 0.7004 0.4378 0.037 Uiso 1 1 calc R . . .
H25B H 0.4765 0.6482 0.4779 0.037 Uiso 1 1 calc R . . .
C26 C 0.37596(14) 0.69673(8) 0.51213(10) 0.0242(4) Uani 1 1 d . . . .
H26A H 0.4208 0.7138 0.5457 0.029 Uiso 1 1 calc R . . .
H26B H 0.3434 0.6697 0.5352 0.029 Uiso 1 1 calc R . . .
C27 C 0.31666(13) 0.79893(7) 0.60569(9) 0.0181(4) Uani 1 1 d . . . .
H27 H 0.2789 0.8276 0.6217 0.022 Uiso 1 1 calc R . . .
C28 C 0.35079(14) 0.76864(8) 0.66859(10) 0.0236(4) Uani 1 1 d . . . .
H28A H 0.2951 0.7546 0.6888 0.028 Uiso 1 1 calc R . . .
H28B H 0.3911 0.7403 0.6561 0.028 Uiso 1 1 calc R . . .
C29 C 0.40776(15) 0.80215(9) 0.71944(10) 0.0302(5) Uani 1 1 d . . . .
H29A H 0.3650 0.8280 0.7359 0.036 Uiso 1 1 calc R . . .
H29B H 0.4328 0.7815 0.7582 0.036 Uiso 1 1 calc R . . .
C30 C 0.49040(15) 0.82808(9) 0.68972(11) 0.0313(5) Uani 1 1 d . . . .
H30A H 0.5219 0.8515 0.7232 0.038 Uiso 1 1 calc R . . .
H30B H 0.5379 0.8026 0.6790 0.038 Uiso 1 1 calc R . . .
C31 C 0.45701(14) 0.85691(8) 0.62680(11) 0.0271(5) Uani 1 1 d . . . .
H31A H 0.5128 0.8714 0.6071 0.033 Uiso 1 1 calc R . . .
H31B H 0.4154 0.8850 0.6384 0.033 Uiso 1 1 calc R . . .
C32 C 0.40231(13) 0.82284(8) 0.57547(10) 0.0209(4) Uani 1 1 d . . . .
H32A H 0.4451 0.7961 0.5614 0.025 Uiso 1 1 calc R . . .
H32B H 0.3797 0.8427 0.5354 0.025 Uiso 1 1 calc R . . .
C33 C -0.09935(13) 0.80066(6) 0.44906(9) 0.0140(3) Uani 1 1 d . . . .
H33 H -0.0734(14) 0.7730(8) 0.4262(10) 0.017 Uiso 1 1 d R . . .
C34 C -0.18654(13) 0.78530(7) 0.48225(9) 0.0153(4) Uani 1 1 d . . . .
C35 C -0.26124(13) 0.81877(7) 0.48859(10) 0.0203(4) Uani 1 1 d . . . .
H35 H -0.2601 0.8505 0.4669 0.024 Uiso 1 1 calc R . . .
C36 C -0.33695(14) 0.80754(8) 0.52522(10) 0.0252(4) Uani 1 1 d . . . .
H36 H -0.3877 0.8308 0.5273 0.030 Uiso 1 1 calc R . . .
C37 C -0.33838(14) 0.76246(8) 0.55868(10) 0.0241(4) Uani 1 1 d . . . .
H37 H -0.3887 0.7550 0.5855 0.029 Uiso 1 1 calc R . . .
C38 C -0.26620(13) 0.72797(7) 0.55305(10) 0.0199(4) Uani 1 1 d . . . .
H38 H -0.2671 0.6972 0.5771 0.024 Uiso 1 1 calc R . . .
C39 C -0.19165(12) 0.73695(7) 0.51288(9) 0.0145(4) Uani 1 1 d . . . .
C40 C -0.11677(13) 0.69751(7) 0.50807(9) 0.0152(4) Uani 1 1 d . . . .
H40 H -0.0772(15) 0.7030(8) 0.4737(11) 0.018 Uiso 1 1 d R . . .
C41 C -0.19525(14) 0.83482(7) 0.31737(9) 0.0204(4) Uani 1 1 d . . . .
H41 H -0.1650 0.8448 0.2761 0.025 Uiso 1 1 calc R . . .
C42 C -0.28846(15) 0.86420(8) 0.31517(11) 0.0280(5) Uani 1 1 d . . . .
H42A H -0.2745 0.9007 0.3188 0.034 Uiso 1 1 calc R . . .
H42B H -0.3237 0.8544 0.3537 0.034 Uiso 1 1 calc R . . .
C43 C -0.34997(15) 0.85376(9) 0.24993(11) 0.0322(5) Uani 1 1 d . . . .
H43A H -0.4111 0.8721 0.2501 0.039 Uiso 1 1 calc R . . .
H43B H -0.3169 0.8662 0.2117 0.039 Uiso 1 1 calc R . . .
C44 C -0.36971(17) 0.79797(10) 0.24137(13) 0.0388(6) Uani 1 1 d . . . .
H44A H -0.4060 0.7920 0.1974 0.047 Uiso 1 1 calc R . . .
H44B H -0.4094 0.7865 0.2767 0.047 Uiso 1 1 calc R . . .
C45 C -0.27804(17) 0.76765(9) 0.24545(12) 0.0361(5) Uani 1 1 d . . . .
H45A H -0.2422 0.7761 0.2067 0.043 Uiso 1 1 calc R . . .
H45B H -0.2937 0.7313 0.2430 0.043 Uiso 1 1 calc R . . .
C46 C -0.21556(15) 0.77824(7) 0.31027(10) 0.0255(4) Uani 1 1 d . . . .
H46A H -0.1547 0.7597 0.3100 0.031 Uiso 1 1 calc R . . .
H46B H -0.2483 0.7664 0.3490 0.031 Uiso 1 1 calc R . . .
C47 C 0.00749(13) 0.85240(7) 0.35340(9) 0.0180(4) Uani 1 1 d . . . .
H47 H 0.0569 0.8579 0.3918 0.022 Uiso 1 1 calc R . . .
C48 C 0.03504(14) 0.80381(7) 0.31907(10) 0.0217(4) Uani 1 1 d . . . .
H48A H 0.0344 0.7755 0.3511 0.026 Uiso 1 1 calc R . . .
H48B H -0.0124 0.7965 0.2808 0.026 Uiso 1 1 calc R . . .
C49 C 0.13393(15) 0.80817(8) 0.29416(11) 0.0290(5) Uani 1 1 d . . . .
H49A H 0.1823 0.8116 0.3330 0.035 Uiso 1 1 calc R . . .
H49B H 0.1482 0.7771 0.2697 0.035 Uiso 1 1 calc R . . .
C50 C 0.13982(17) 0.85337(9) 0.24815(11) 0.0336(5) Uani 1 1 d . . . .
H50A H 0.2054 0.8563 0.2346 0.040 Uiso 1 1 calc R . . .
H50B H 0.0961 0.8483 0.2072 0.040 Uiso 1 1 calc R . . .
C51 C 0.11353(16) 0.90154(8) 0.28241(11) 0.0319(5) Uani 1 1 d . . . .
H51A H 0.1154 0.9300 0.2507 0.038 Uiso 1 1 calc R . . .
H51B H 0.1606 0.9082 0.3211 0.038 Uiso 1 1 calc R . . .
C52 C 0.01421(15) 0.89763(8) 0.30636(10) 0.0268(4) Uani 1 1 d . . . .
H52A H -0.0335 0.8939 0.2672 0.032 Uiso 1 1 calc R . . .
H52B H -0.0005 0.9289 0.3302 0.032 Uiso 1 1 calc R . . .
C53 C -0.22312(13) 0.61995(7) 0.42566(9) 0.0176(4) Uani 1 1 d . . . .
H53 H -0.1824 0.6277 0.3886 0.021 Uiso 1 1 calc R . . .
C54 C -0.31187(13) 0.65362(7) 0.41721(10) 0.0204(4) Uani 1 1 d . . . .
H54A H -0.3496 0.6489 0.4560 0.024 Uiso 1 1 calc R . . .
H54B H -0.2919 0.6893 0.4164 0.024 Uiso 1 1 calc R . . .
C55 C -0.37384(14) 0.64140(8) 0.35284(10) 0.0251(4) Uani 1 1 d . . . .
H55A H -0.4317 0.6627 0.3501 0.030 Uiso 1 1 calc R . . .
H55B H -0.3382 0.6494 0.3139 0.030 Uiso 1 1 calc R . . .
C56 C -0.40300(15) 0.58625(8) 0.34987(11) 0.0307(5) Uani 1 1 d . . . .
H56A H -0.4433 0.5788 0.3866 0.037 Uiso 1 1 calc R . . .
H56B H -0.4409 0.5793 0.3068 0.037 Uiso 1 1 calc R . . .
C57 C -0.31541(16) 0.55290(8) 0.35642(11) 0.0300(5) Uani 1 1 d . . . .
H57A H -0.2785 0.5582 0.3173 0.036 Uiso 1 1 calc R . . .
H57B H -0.3354 0.5172 0.3566 0.036 Uiso 1 1 calc R . . .
C58 C -0.25228(15) 0.56430(7) 0.42052(11) 0.0256(4) Uani 1 1 d . . . .
H58A H -0.1942 0.5432 0.4219 0.031 Uiso 1 1 calc R . . .
H58B H -0.2869 0.5553 0.4596 0.031 Uiso 1 1 calc R . . .
C59 C -0.04328(13) 0.59517(7) 0.50192(10) 0.0195(4) Uani 1 1 d . . . .
H59 H -0.0651 0.5602 0.4900 0.023 Uiso 1 1 calc R . . .
C60 C 0.02012(14) 0.61070(8) 0.44756(10) 0.0256(4) Uani 1 1 d . . . .
H60A H 0.0457 0.6449 0.4572 0.031 Uiso 1 1 calc R . . .
H60B H -0.0182 0.6116 0.4036 0.031 Uiso 1 1 calc R . . .
C61 C 0.10284(15) 0.57356(9) 0.44450(12) 0.0332(5) Uani 1 1 d . . . .
H61A H 0.0773 0.5404 0.4292 0.040 Uiso 1 1 calc R . . .
H61B H 0.1455 0.5856 0.4114 0.040 Uiso 1 1 calc R . . .
C62 C 0.15976(15) 0.56752(8) 0.51195(12) 0.0335(5) Uani 1 1 d . . . .
H62A H 0.2086 0.5411 0.5087 0.040 Uiso 1 1 calc R . . .
H62B H 0.1931 0.5995 0.5242 0.040 Uiso 1 1 calc R . . .
C63 C 0.09666(15) 0.55343(8) 0.56630(12) 0.0309(5) Uani 1 1 d . . . .
H63A H 0.1354 0.5526 0.6100 0.037 Uiso 1 1 calc R . . .
H63B H 0.0704 0.5193 0.5573 0.037 Uiso 1 1 calc R . . .
C64 C 0.01484(14) 0.59055(7) 0.56992(10) 0.0235(4) Uani 1 1 d . . . .
H64A H 0.0407 0.6239 0.5839 0.028 Uiso 1 1 calc R . . .
H64B H -0.0271 0.5790 0.6039 0.028 Uiso 1 1 calc R . . .
B1 B 0.08608(18) 0.83066(9) 0.71347(12) 0.0234(5) Uani 1 1 d . . . .
H1A H 0.0927(16) 0.8437(9) 0.7668(12) 0.035 Uiso 1 1 d R . . .
H1B H 0.0285(17) 0.8009(9) 0.7046(12) 0.035 Uiso 1 1 d R . . .
H1C H 0.1559(17) 0.8187(9) 0.6970(12) 0.035 Uiso 1 1 d R . . .
B2 B 0.16406(16) 0.71306(8) 0.58976(12) 0.0208(5) Uani 1 1 d . . . .
H2A H 0.2074(16) 0.6809(9) 0.6049(11) 0.031 Uiso 1 1 d R . . .
H2B H 0.1041(16) 0.7030(8) 0.5497(11) 0.031 Uiso 1 1 d R . . .
H2C H 0.1354(16) 0.7315(8) 0.6346(11) 0.031 Uiso 1 1 d R . . .
B3 B -0.12601(18) 0.91874(8) 0.42539(12) 0.0245(5) Uani 1 1 d . . . .
H3A H -0.0530(17) 0.9297(9) 0.4441(12) 0.037 Uiso 1 1 d R . . .
H3B H -0.1728(17) 0.9175(9) 0.4636(12) 0.037 Uiso 1 1 d R . . .
H3C H -0.1511(16) 0.9417(9) 0.3830(12) 0.037 Uiso 1 1 d R . . .
B4 B -0.21648(17) 0.60572(9) 0.58025(12) 0.0232(5) Uani 1 1 d . . . .
H4A H -0.2923(17) 0.6144(9) 0.5721(11) 0.035 Uiso 1 1 d R . . .
H4B H -0.1830(16) 0.6236(9) 0.6269(12) 0.035 Uiso 1 1 d R . . .
H4C H -0.2047(16) 0.5641(9) 0.5775(12) 0.035 Uiso 1 1 d R . . .
C1T C 0.4823(4) 0.4357(3) 0.3869(3) 0.0671(19) Uani 0.5 1 d . P A -1
H1TA H 0.4897 0.4559 0.3468 0.101 Uiso 0.5 1 calc GR P A -1
H1TB H 0.4181 0.4211 0.3838 0.101 Uiso 0.5 1 calc GR P A -1
H1TC H 0.5296 0.4085 0.3900 0.101 Uiso 0.5 1 calc GR P A -1
C2T C 0.4951(10) 0.4647(7) 0.4411(9) 0.0470(16) Uani 0.5 1 d . P A -1
C7T C 0.5807(10) 0.4635(7) 0.4815(9) 0.0470(16) Uani 0.5 1 d G P A -1
H7T H 0.6298 0.4410 0.4714 0.056 Uiso 0.5 1 calc R P A -1
C6T C 0.5944(11) 0.4951(7) 0.5368(9) 0.0470(16) Uani 0.5 1 d G P A -1
H6T H 0.6529 0.4942 0.5644 0.056 Uiso 0.5 1 calc R P A -1
C5T C 0.5225(11) 0.5279(7) 0.5516(9) 0.0470(16) Uani 0.5 1 d G P A -1
H5T H 0.5318 0.5496 0.5894 0.056 Uiso 0.5 1 calc R P A -1
C4T C 0.4369(11) 0.5292(7) 0.5112(9) 0.0470(16) Uani 0.5 1 d G P A -1
H4T H 0.3878 0.5516 0.5213 0.056 Uiso 0.5 1 calc R P A -1
C3T C 0.4232(10) 0.4975(7) 0.4559(9) 0.0470(16) Uani 0.5 1 d G P A -1
H3T H 0.3647 0.4984 0.4283 0.056 Uiso 0.5 1 calc R P A -1
C8T C 0.4316(5) 0.4386(3) 0.0489(4) 0.0999(18) Uani 0.622 1 d . P B 1
H8TA H 0.3669 0.4263 0.0531 0.150 Uiso 0.622 1 calc GR P B 1
H8TB H 0.4571 0.4226 0.0103 0.150 Uiso 0.622 1 calc GR P B 1
H8TC H 0.4300 0.4752 0.0425 0.150 Uiso 0.622 1 calc GR P B 1
C9T C 0.4895(3) 0.4271(2) 0.1067(2) 0.0951(8) Uani 0.622 1 d . P B 1
C10T C 0.5242(3) 0.37858(17) 0.1181(2) 0.0951(8) Uani 0.622 1 d G P B 1
H10T H 0.5067 0.3526 0.0868 0.114 Uiso 0.622 1 calc R P B 1
C11T C 0.5845(3) 0.36809(15) 0.1753(3) 0.0951(8) Uani 0.622 1 d G P B 1
H11T H 0.6082 0.3349 0.1830 0.114 Uiso 0.622 1 calc R P B 1
C12T C 0.6100(3) 0.4061(2) 0.2210(2) 0.0951(8) Uani 0.622 1 d G P B 1
H12T H 0.6512 0.3989 0.2601 0.114 Uiso 0.622 1 calc R P B 1
C20T C 0.5753(3) 0.45462(18) 0.2097(2) 0.0951(8) Uani 0.622 1 d G P B 1
H20T H 0.5928 0.4806 0.2409 0.114 Uiso 0.622 1 calc R P B 1
C21T C 0.5151(3) 0.46510(15) 0.1525(3) 0.0951(8) Uani 0.622 1 d G P B 1
H21T H 0.4914 0.4982 0.1447 0.114 Uiso 0.622 1 calc R P B 1
C14T C 0.5481(8) 0.5267(4) 0.9134(6) 0.0999(18) Uani 0.378 1 d . P C 2
H14C H 0.6172 0.5316 0.9149 0.150 Uiso 0.378 1 calc GR P C 2
H14D H 0.5306 0.4952 0.8900 0.150 Uiso 0.378 1 calc GR P C 2
H14E H 0.5292 0.5251 0.9592 0.150 Uiso 0.378 1 calc GR P C 2
C15T C 0.4992(6) 0.5689(3) 0.8779(4) 0.0951(8) Uani 0.378 1 d . P C 2
C13T C 0.4529(5) 0.5543(3) 0.8167(4) 0.0951(8) Uani 0.378 1 d G P C 2
H13T H 0.4549 0.5202 0.8029 0.114 Uiso 0.378 1 calc R P C 2
C19T C 0.4037(5) 0.5897(3) 0.7758(3) 0.0951(8) Uani 0.378 1 d G P C 2
H19T H 0.3721 0.5797 0.7340 0.114 Uiso 0.378 1 calc R P C 2
C18T C 0.4008(5) 0.6397(3) 0.7960(4) 0.0951(8) Uani 0.378 1 d G P C 2
H18T H 0.3672 0.6638 0.7681 0.114 Uiso 0.378 1 calc R P C 2
C17T C 0.4472(5) 0.6542(2) 0.8572(4) 0.0951(8) Uani 0.378 1 d G P C 2
H17T H 0.4452 0.6884 0.8710 0.114 Uiso 0.378 1 calc R P C 2
C16T C 0.4964(6) 0.6189(3) 0.8981(3) 0.0951(8) Uani 0.378 1 d G P C 2
H16T H 0.5280 0.6289 0.9399 0.114 Uiso 0.378 1 calc R P C 2

loop_
_atom_site_aniso_label
_atom_site_aniso_U_11
_atom_site_aniso_U_22
_atom_site_aniso_U_33
_atom_site_aniso_U_23
_atom_site_aniso_U_13
_atom_site_aniso_U_12
Sn1 0.01317(6) 0.01301(6) 0.01298(6) -0.00104(5) 0.00039(4) 0.00041(5)
Sn2 0.01832(7) 0.01715(6) 0.01418(6) 0.00171(5) 0.00088(5) -0.00010(5)
P1 0.0212(2) 0.0152(2) 0.0124(2) -0.00197(18) 0.00081(18) 0.00054(19)
P2 0.0131(2) 0.0159(2) 0.0148(2) -0.00047(18) 0.00143(17) 0.00157(18)
P3 0.0193(2) 0.0126(2) 0.0137(2) 0.00003(18) -0.00119(18) 0.00039(18)
P4 0.0151(2) 0.0132(2) 0.0167(2) 0.00110(18) 0.00042(18) 0.00058(18)
C1 0.0180(9) 0.0133(8) 0.0133(9) -0.0016(7) 0.0001(7) 0.0009(7)
C2 0.0179(9) 0.0175(9) 0.0122(8) -0.0007(7) -0.0004(7) -0.0011(7)
C3 0.0247(10) 0.0157(9) 0.0183(9) -0.0015(7) 0.0014(8) 0.0007(7)
C4 0.0287(11) 0.0183(9) 0.0251(10) 0.0038(8) 0.0009(8) -0.0045(8)
C5 0.0205(10) 0.0257(10) 0.0243(10) 0.0048(8) 0.0043(8) -0.0044(8)
C6 0.0181(9) 0.0210(9) 0.0182(9) 0.0014(8) 0.0020(7) 0.0021(7)
C7 0.0158(8) 0.0164(8) 0.0113(8) 0.0012(7) -0.0022(7) 0.0019(7)
C8 0.0133(8) 0.0148(8) 0.0117(8) -0.0013(7) 0.0002(7) 0.0012(7)
C9 0.0279(10) 0.0187(9) 0.0156(9) -0.0030(7) -0.0047(8) -0.0016(8)
C10 0.0265(11) 0.0265(10) 0.0297(11) -0.0007(9) -0.0066(9) -0.0005(9)
C11 0.0312(12) 0.0329(12) 0.0531(15) -0.0013(11) -0.0167(11) -0.0060(10)
C12 0.0572(16) 0.0376(14) 0.0481(15) -0.0094(12) -0.0285(13) -0.0082(12)
C13 0.0611(16) 0.0312(12) 0.0299(12) -0.0135(10) -0.0123(11) -0.0046(11)
C14 0.0469(13) 0.0286(11) 0.0182(10) -0.0073(9) -0.0030(9) -0.0019(10)
C15 0.0243(10) 0.0187(9) 0.0154(9) -0.0018(7) 0.0062(7) 0.0003(8)
C16 0.0243(10) 0.0221(10) 0.0228(10) 0.0019(8) 0.0066(8) 0.0015(8)
C17 0.0271(11) 0.0250(10) 0.0325(12) -0.0007(9) 0.0112(9) 0.0053(8)
C18 0.0238(11) 0.0360(12) 0.0480(14) -0.0056(11) 0.0125(10) 0.0025(9)
C19 0.0291(11) 0.0303(11) 0.0407(13) -0.0067(10) 0.0170(10) -0.0067(9)
C20 0.0244(10) 0.0224(10) 0.0271(11) -0.0033(8) 0.0093(8) -0.0019(8)
C21 0.0152(9) 0.0213(9) 0.0184(9) -0.0026(7) 0.0046(7) 0.0019(7)
C22 0.0195(10) 0.0263(10) 0.0233(10) -0.0066(8) 0.0007(8) 0.0036(8)
C23 0.0282(11) 0.0373(12) 0.0250(11) -0.0119(9) 0.0035(9) 0.0047(9)
C24 0.0270(11) 0.0353(12) 0.0366(13) -0.0143(10) 0.0073(9) 0.0069(9)
C25 0.0206(10) 0.0359(12) 0.0370(12) -0.0090(10) 0.0045(9) 0.0091(9)
C26 0.0192(10) 0.0270(10) 0.0262(11) -0.0046(9) 0.0001(8) 0.0050(8)
C27 0.0161(9) 0.0215(9) 0.0164(9) -0.0022(7) -0.0001(7) 0.0012(7)
C28 0.0209(10) 0.0324(11) 0.0172(9) 0.0029(8) 0.0000(8) 0.0025(8)
C29 0.0262(11) 0.0468(13) 0.0170(10) -0.0029(9) -0.0019(8) 0.0037(10)
C30 0.0210(10) 0.0468(13) 0.0249(11) -0.0107(10) -0.0043(8) -0.0002(10)
C31 0.0191(10) 0.0317(11) 0.0300(11) -0.0071(9) -0.0003(8) -0.0042(8)
C32 0.0167(9) 0.0268(10) 0.0192(10) 0.0006(8) 0.0012(7) -0.0022(8)
C33 0.0156(8) 0.0119(8) 0.0143(9) -0.0004(7) -0.0001(7) 0.0032(7)
C34 0.0154(9) 0.0167(8) 0.0132(9) -0.0018(7) -0.0017(7) 0.0009(7)
C35 0.0220(10) 0.0197(9) 0.0192(10) 0.0020(8) 0.0011(8) 0.0053(8)
C36 0.0218(10) 0.0277(10) 0.0267(11) 0.0005(9) 0.0059(8) 0.0104(8)
C37 0.0194(10) 0.0291(10) 0.0249(10) 0.0010(9) 0.0081(8) 0.0030(8)
C38 0.0202(9) 0.0208(9) 0.0187(9) -0.0002(8) 0.0022(7) 0.0001(8)
C39 0.0138(8) 0.0154(8) 0.0138(8) -0.0026(7) -0.0005(7) 0.0008(7)
C40 0.0145(8) 0.0143(8) 0.0168(9) 0.0011(7) 0.0020(7) -0.0002(7)
C41 0.0241(10) 0.0198(9) 0.0164(9) 0.0007(8) -0.0036(8) -0.0012(8)
C42 0.0251(10) 0.0288(11) 0.0288(11) -0.0009(9) -0.0035(9) 0.0044(9)
C43 0.0224(11) 0.0455(13) 0.0274(11) 0.0020(10) -0.0046(9) 0.0049(10)
C44 0.0300(12) 0.0500(14) 0.0340(13) -0.0078(11) -0.0098(10) -0.0055(11)
C45 0.0387(13) 0.0367(12) 0.0308(12) -0.0101(10) -0.0073(10) -0.0060(10)
C46 0.0293(11) 0.0224(10) 0.0234(10) -0.0031(8) -0.0048(9) -0.0030(8)
C47 0.0219(9) 0.0177(9) 0.0140(9) -0.0001(7) -0.0007(7) -0.0036(7)
C48 0.0253(10) 0.0227(10) 0.0174(9) -0.0017(8) 0.0043(8) -0.0018(8)
C49 0.0291(11) 0.0335(11) 0.0256(11) -0.0062(9) 0.0085(9) -0.0034(9)
C50 0.0368(13) 0.0418(13) 0.0236(11) -0.0049(10) 0.0106(9) -0.0143(10)
C51 0.0402(13) 0.0320(11) 0.0239(11) 0.0007(9) 0.0058(9) -0.0153(10)
C52 0.0363(12) 0.0226(10) 0.0213(10) 0.0042(8) 0.0021(9) -0.0066(9)
C53 0.0188(9) 0.0176(9) 0.0164(9) -0.0008(7) 0.0011(7) -0.0010(7)
C54 0.0193(9) 0.0217(9) 0.0196(10) -0.0017(8) -0.0013(8) 0.0035(8)
C55 0.0230(10) 0.0295(11) 0.0220(10) -0.0025(8) -0.0026(8) 0.0051(8)
C56 0.0282(11) 0.0343(12) 0.0277(11) -0.0048(9) -0.0082(9) -0.0037(9)
C57 0.0364(12) 0.0228(10) 0.0294(11) -0.0073(9) -0.0055(9) -0.0034(9)
C58 0.0292(11) 0.0177(9) 0.0285(11) -0.0018(8) -0.0059(9) 0.0001(8)
C59 0.0189(9) 0.0138(8) 0.0252(10) -0.0018(7) -0.0004(8) 0.0034(7)
C60 0.0211(10) 0.0314(11) 0.0243(10) -0.0043(9) 0.0028(8) 0.0051(8)
C61 0.0247(11) 0.0358(12) 0.0395(13) -0.0119(10) 0.0052(10) 0.0064(9)
C62 0.0218(11) 0.0271(11) 0.0509(14) -0.0065(10) -0.0003(10) 0.0077(9)
C63 0.0257(11) 0.0200(10) 0.0453(13) 0.0027(9) -0.0062(10) 0.0067(8)
C64 0.0219(10) 0.0190(9) 0.0285(11) 0.0030(8) -0.0032(8) 0.0031(8)
B1 0.0314(13) 0.0201(11) 0.0182(11) 0.0001(9) -0.0002(9) 0.0035(10)
B2 0.0186(11) 0.0188(10) 0.0258(12) 0.0052(9) 0.0055(9) 0.0028(9)
B3 0.0333(13) 0.0155(10) 0.0243(12) -0.0031(9) 0.0014(10) 0.0008(9)
B4 0.0265(12) 0.0222(11) 0.0214(11) 0.0068(9) 0.0055(9) -0.0018(9)
C1T 0.046(3) 0.100(5) 0.056(4) -0.018(3) 0.010(3) -0.016(3)
C2T 0.036(4) 0.054(5) 0.053(3) 0.009(2) 0.017(3) 0.003(3)
C7T 0.036(4) 0.054(5) 0.053(3) 0.009(2) 0.017(3) 0.003(3)
C6T 0.036(4) 0.054(5) 0.053(3) 0.009(2) 0.017(3) 0.003(3)
C5T 0.036(4) 0.054(5) 0.053(3) 0.009(2) 0.017(3) 0.003(3)
C4T 0.036(4) 0.054(5) 0.053(3) 0.009(2) 0.017(3) 0.003(3)
C3T 0.036(4) 0.054(5) 0.053(3) 0.009(2) 0.017(3) 0.003(3)
C8T 0.073(3) 0.119(5) 0.110(4) -0.008(3) 0.025(3) -0.034(3)
C9T 0.0496(12) 0.131(2) 0.1102(19) -0.0170(16) 0.0381(11) -0.0214(12)
C10T 0.0496(12) 0.131(2) 0.1102(19) -0.0170(16) 0.0381(11) -0.0214(12)
C11T 0.0496(12) 0.131(2) 0.1102(19) -0.0170(16) 0.0381(11) -0.0214(12)
C12T 0.0496(12) 0.131(2) 0.1102(19) -0.0170(16) 0.0381(11) -0.0214(12)
C20T 0.0496(12) 0.131(2) 0.1102(19) -0.0170(16) 0.0381(11) -0.0214(12)
C21T 0.0496(12) 0.131(2) 0.1102(19) -0.0170(16) 0.0381(11) -0.0214(12)
C14T 0.073(3) 0.119(5) 0.110(4) -0.008(3) 0.025(3) -0.034(3)
C15T 0.0496(12) 0.131(2) 0.1102(19) -0.0170(16) 0.0381(11) -0.0214(12)
C13T 0.0496(12) 0.131(2) 0.1102(19) -0.0170(16) 0.0381(11) -0.0214(12)
C19T 0.0496(12) 0.131(2) 0.1102(19) -0.0170(16) 0.0381(11) -0.0214(12)
C18T 0.0496(12) 0.131(2) 0.1102(19) -0.0170(16) 0.0381(11) -0.0214(12)
C17T 0.0496(12) 0.131(2) 0.1102(19) -0.0170(16) 0.0381(11) -0.0214(12)
C16T 0.0496(12) 0.131(2) 0.1102(19) -0.0170(16) 0.0381(11) -0.0214(12)

loop_
_atom_type_symbol
_atom_type_description
_atom_type_scat_dispersion_real
_atom_type_scat_dispersion_imag
_atom_type_scat_source
C C 0.0033 0.0016 'International Tables Vol C Tables 4.2.6.8 and 6.1.1.4'
H H 0.0000 0.0000 'International Tables Vol C Tables 4.2.6.8 and 6.1.1.4'
B B 0.0013 0.0007 'International Tables Vol C Tables 4.2.6.8 and 6.1.1.4'
P P 0.1023 0.0942 'International Tables Vol C Tables 4.2.6.8 and 6.1.1.4'
Sn Sn -0.6537 1.4246 'International Tables Vol C Tables 4.2.6.8 and 6.1.1.4'

loop_
_geom_angle_atom_site_label_1
_geom_angle_atom_site_label_2
_geom_angle_atom_site_label_3
_geom_angle
C1 Sn1 Sn2 131.32(5)
C1 Sn1 C8 85.71(7)
C1 Sn1 C33 114.28(7)
C8 Sn1 Sn2 116.50(5)
C8 Sn1 C33 108.51(7)
C33 Sn1 Sn2 99.50(5)
C40 Sn2 Sn1 83.61(4)
C1 P1 C9 109.44(9)
C1 P1 B1 117.32(9)
C9 P1 B1 109.59(10)
C15 P1 C1 103.40(9)
C15 P1 C9 106.42(9)
C15 P1 B1 110.03(10)
C8 P2 C21 106.78(8)
C8 P2 C27 108.04(8)
C8 P2 B2 110.45(9)
C21 P2 B2 109.90(9)
C27 P2 C21 109.08(9)
C27 P2 B2 112.42(10)
C33 P3 C41 109.05(8)
C33 P3 C47 104.32(8)
C33 P3 B3 116.06(10)
C41 P3 B3 114.90(10)
C47 P3 C41 104.32(9)
C47 P3 B3 106.94(10)
C40 P4 C53 108.16(8)
C40 P4 C59 106.23(9)
C40 P4 B4 118.82(10)
C53 P4 B4 110.99(10)
C59 P4 C53 104.50(9)
C59 P4 B4 107.10(10)
Sn1 C1 H1 107.5(12)
P1 C1 Sn1 110.60(9)
P1 C1 H1 105.8(12)
C2 C1 Sn1 104.00(11)
C2 C1 P1 119.34(13)
C2 C1 H1 109.1(12)
C3 C2 C1 119.13(16)
C3 C2 C7 118.50(17)
C7 C2 C1 122.02(16)
C2 C3 H3 119.1
C4 C3 C2 121.71(18)
C4 C3 H3 119.1
C3 C4 H4 120.0
C3 C4 C5 119.91(18)
C5 C4 H4 120.0
C4 C5 H5 120.4
C6 C5 C4 119.16(18)
C6 C5 H5 120.4
C5 C6 H6 119.0
C5 C6 C7 122.03(18)
C7 C6 H6 119.0
C2 C7 C8 120.81(16)
C6 C7 C2 118.57(17)
C6 C7 C8 120.31(16)
Sn1 C8 H8 107.5(12)
P2 C8 Sn1 112.99(9)
P2 C8 H8 103.8(12)
C7 C8 Sn1 104.19(11)
C7 C8 P2 119.81(12)
C7 C8 H8 107.9(12)
P1 C9 H9 108.4
C10 C9 P1 109.75(13)
C10 C9 H9 108.4
C10 C9 C14 109.86(17)
C14 C9 P1 111.85(14)
C14 C9 H9 108.4
C9 C10 H10A 109.3
C9 C10 H10B 109.3
H10A C10 H10B 108.0
C11 C10 C9 111.39(18)
C11 C10 H10A 109.3
C11 C10 H10B 109.3
C10 C11 H11A 109.4
C10 C11 H11B 109.4
H11A C11 H11B 108.0
C12 C11 C10 111.0(2)
C12 C11 H11A 109.4
C12 C11 H11B 109.4
C11 C12 H12A 109.4
C11 C12 H12B 109.4
H12A C12 H12B 108.0
C13 C12 C11 110.95(19)
C13 C12 H12A 109.4
C13 C12 H12B 109.4
C12 C13 H13A 109.2
C12 C13 H13B 109.2
C12 C13 C14 112.1(2)
H13A C13 H13B 107.9
C14 C13 H13A 109.2
C14 C13 H13B 109.2
C9 C14 H14A 109.6
C9 C14 H14B 109.6
C13 C14 C9 110.50(19)
C13 C14 H14A 109.6
C13 C14 H14B 109.6
H14A C14 H14B 108.1
P1 C15 H15 106.4
C16 C15 P1 115.03(13)
C16 C15 H15 106.4
C16 C15 C20 109.91(16)
C20 C15 P1 112.12(13)
C20 C15 H15 106.4
C15 C16 H16A 109.6
C15 C16 H16B 109.6
H16A C16 H16B 108.1
C17 C16 C15 110.47(16)
C17 C16 H16A 109.6
C17 C16 H16B 109.6
C16 C17 H17A 109.3
C16 C17 H17B 109.3
H17A C17 H17B 108.0
C18 C17 C16 111.40(17)
C18 C17 H17A 109.3
C18 C17 H17B 109.3
C17 C18 H18A 109.4
C17 C18 H18B 109.4
H18A C18 H18B 108.0
C19 C18 C17 111.39(19)
C19 C18 H18A 109.4
C19 C18 H18B 109.4
C18 C19 H19A 109.3
C18 C19 H19B 109.3
C18 C19 C20 111.55(18)
H19A C19 H19B 108.0
C20 C19 H19A 109.3
C20 C19 H19B 109.3
C15 C20 H20A 109.5
C15 C20 H20B 109.5
C19 C20 C15 110.53(16)
C19 C20 H20A 109.5
C19 C20 H20B 109.5
H20A C20 H20B 108.1
P2 C21 H21 108.0
C22 C21 P2 110.84(13)
C22 C21 H21 108.0
C22 C21 C26 109.32(16)
C26 C21 P2 112.47(13)
C26 C21 H21 108.0
C21 C22 H22A 109.5
C21 C22 H22B 109.5
H22A C22 H22B 108.1
C23 C22 C21 110.82(16)
C23 C22 H22A 109.5
C23 C22 H22B 109.5
C22 C23 H23A 109.4
C22 C23 H23B 109.4
H23A C23 H23B 108.0
C24 C23 C22 111.02(18)
C24 C23 H23A 109.4
C24 C23 H23B 109.4
C23 C24 H24A 109.4
C23 C24 H24B 109.4
C23 C24 C25 110.95(18)
H24A C24 H24B 108.0
C25 C24 H24A 109.4
C25 C24 H24B 109.4
C24 C25 H25A 109.3
C24 C25 H25B 109.3
C24 C25 C26 111.53(17)
H25A C25 H25B 108.0
C26 C25 H25A 109.3
C26 C25 H25B 109.3
C21 C26 H26A 109.4
C21 C26 H26B 109.4
C25 C26 C21 110.99(17)
C25 C26 H26A 109.4
C25 C26 H26B 109.4
H26A C26 H26B 108.0
P2 C27 H27 105.7
C28 C27 P2 113.44(13)
C28 C27 H27 105.7
C28 C27 C32 110.03(15)
C32 C27 P2 115.29(13)
C32 C27 H27 105.7
C27 C28 H28A 109.6
C27 C28 H28B 109.6
H28A C28 H28B 108.1
C29 C28 C27 110.41(17)
C29 C28 H28A 109.6
C29 C28 H28B 109.6
C28 C29 H29A 109.2
C28 C29 H29B 109.2
H29A C29 H29B 107.9
C30 C29 C28 112.17(17)
C30 C29 H29A 109.2
C30 C29 H29B 109.2
C29 C30 H30A 109.3
C29 C30 H30B 109.3
H30A C30 H30B 108.0
C31 C30 C29 111.44(17)
C31 C30 H30A 109.3
C31 C30 H30B 109.3
C30 C31 H31A 109.4
C30 C31 H31B 109.4
C30 C31 C32 111.15(18)
H31A C31 H31B 108.0
C32 C31 H31A 109.4
C32 C31 H31B 109.4
C27 C32 H32A 109.6
C27 C32 H32B 109.6
C31 C32 C27 110.23(16)
C31 C32 H32A 109.6
C31 C32 H32B 109.6
H32A C32 H32B 108.1
Sn1 C33 H33 100.6(12)
P3 C33 Sn1 117.81(9)
P3 C33 H33 105.5(12)
C34 C33 Sn1 101.02(11)
C34 C33 P3 119.05(13)
C34 C33 H33 111.5(12)
C35 C34 C33 121.40(16)
C35 C34 C39 117.83(17)
C39 C34 C33 120.60(15)
C34 C35 H35 118.8
C36 C35 C34 122.48(18)
C36 C35 H35 118.8
C35 C36 H36 120.2
C37 C36 C35 119.63(18)
C37 C36 H36 120.2
C36 C37 H37 120.2
C36 C37 C38 119.64(18)
C38 C37 H37 120.2
C37 C38 H38 119.0
C37 C38 C39 122.02(18)
C39 C38 H38 119.0
C34 C39 C40 122.58(16)
C38 C39 C34 118.05(16)
C38 C39 C40 119.19(16)
Sn2 C40 H40 109.7(13)
P4 C40 Sn2 112.97(9)
P4 C40 H40 108.7(13)
C39 C40 Sn2 91.84(11)
C39 C40 P4 118.44(13)
C39 C40 H40 114.1(13)
P3 C41 H41 105.8
C42 C41 P3 113.55(14)
C42 C41 H41 105.8
C42 C41 C46 110.26(17)
C46 C41 P3 114.79(13)
C46 C41 H41 105.8
C41 C42 H42A 109.5
C41 C42 H42B 109.5
C41 C42 C43 110.56(17)
H42A C42 H42B 108.1
C43 C42 H42A 109.5
C43 C42 H42B 109.5
C42 C43 H43A 109.4
C42 C43 H43B 109.4
H43A C43 H43B 108.0
C44 C43 C42 111.02(19)
C44 C43 H43A 109.4
C44 C43 H43B 109.4
C43 C44 H44A 109.3
C43 C44 H44B 109.3
C43 C44 C45 111.52(19)
H44A C44 H44B 108.0
C45 C44 H44A 109.3
C45 C44 H44B 109.3
C44 C45 H45A 109.3
C44 C45 H45B 109.3
C44 C45 C46 111.65(19)
H45A C45 H45B 108.0
C46 C45 H45A 109.3
C46 C45 H45B 109.3
C41 C46 H46A 109.6
C41 C46 H46B 109.6
C45 C46 C41 110.33(17)
C45 C46 H46A 109.6
C45 C46 H46B 109.6
H46A C46 H46B 108.1
P3 C47 H47 106.4
C48 C47 P3 116.23(13)
C48 C47 H47 106.4
C48 C47 C52 110.59(16)
C52 C47 P3 110.29(13)
C52 C47 H47 106.4
C47 C48 H48A 109.4
C47 C48 H48B 109.4
H48A C48 H48B 108.0
C49 C48 C47 111.09(16)
C49 C48 H48A 109.4
C49 C48 H48B 109.4
C48 C49 H49A 109.4
C48 C49 H49B 109.4
H49A C49 H49B 108.0
C50 C49 C48 111.13(18)
C50 C49 H49A 109.4
C50 C49 H49B 109.4
C49 C50 H50A 109.4
C49 C50 H50B 109.4
H50A C50 H50B 108.0
C51 C50 C49 111.29(17)
C51 C50 H50A 109.4
C51 C50 H50B 109.4
C50 C51 H51A 109.5
C50 C51 H51B 109.5
C50 C51 C52 110.79(17)
H51A C51 H51B 108.1
C52 C51 H51A 109.5
C52 C51 H51B 109.5
C47 C52 H52A 109.5
C47 C52 H52B 109.5
C51 C52 C47 110.91(17)
C51 C52 H52A 109.5
C51 C52 H52B 109.5
H52A C52 H52B 108.0
P4 C53 H53 108.4
C54 C53 P4 111.19(13)
C54 C53 H53 108.4
C54 C53 C58 110.12(16)
C58 C53 P4 110.24(13)
C58 C53 H53 108.4
C53 C54 H54A 109.3
C53 C54 H54B 109.3
H54A C54 H54B 108.0
C55 C54 C53 111.51(16)
C55 C54 H54A 109.3
C55 C54 H54B 109.3
C54 C55 H55A 109.3
C54 C55 H55B 109.3
H55A C55 H55B 107.9
C56 C55 C54 111.69(17)
C56 C55 H55A 109.3
C56 C55 H55B 109.3
C55 C56 H56A 109.6
C55 C56 H56B 109.6
H56A C56 H56B 108.1
C57 C56 C55 110.20(17)
C57 C56 H56A 109.6
C57 C56 H56B 109.6
C56 C57 H57A 109.4
C56 C57 H57B 109.4
C56 C57 C58 111.36(17)
H57A C57 H57B 108.0
C58 C57 H57A 109.4
C58 C57 H57B 109.4
C53 C58 H58A 109.1
C53 C58 H58B 109.1
C57 C58 C53 112.31(17)
C57 C58 H58A 109.1
C57 C58 H58B 109.1
H58A C58 H58B 107.9
P4 C59 H59 105.5
C60 C59 P4 115.99(13)
C60 C59 H59 105.5
C60 C59 C64 110.94(16)
C64 C59 P4 112.53(13)
C64 C59 H59 105.5
C59 C60 H60A 109.5
C59 C60 H60B 109.5
C59 C60 C61 110.55(18)
H60A C60 H60B 108.1
C61 C60 H60A 109.5
C61 C60 H60B 109.5
C60 C61 H61A 109.2
C60 C61 H61B 109.2
H61A C61 H61B 107.9
C62 C61 C60 111.98(18)
C62 C61 H61A 109.2
C62 C61 H61B 109.2
C61 C62 H62A 109.3
C61 C62 H62B 109.3
H62A C62 H62B 107.9
C63 C62 C61 111.75(18)
C63 C62 H62A 109.3
C63 C62 H62B 109.3
C62 C63 H63A 109.3
C62 C63 H63B 109.3
C62 C63 C64 111.75(18)
H63A C63 H63B 107.9
C64 C63 H63A 109.3
C64 C63 H63B 109.3
C59 C64 H64A 109.5
C59 C64 H64B 109.5
C63 C64 C59 110.77(17)
C63 C64 H64A 109.5
C63 C64 H64B 109.5
H64A C64 H64B 108.1
P1 B1 H1A 104.3(12)
P1 B1 H1B 108.0(12)
P1 B1 H1C 107.7(12)
H1A B1 H1B 111.1(17)
H1A B1 H1C 111.9(17)
H1B B1 H1C 113.2(17)
P2 B2 H2A 112.5(12)
P2 B2 H2B 102.8(11)
P2 B2 H2C 106.9(11)
H2A B2 H2B 112.1(16)
H2A B2 H2C 110.7(17)
H2B B2 H2C 111.5(16)
P3 B3 H3A 102.9(12)
P3 B3 H3B 110.9(13)
P3 B3 H3C 105.2(13)
H3A B3 H3B 112.7(18)
H3A B3 H3C 110.3(17)
H3B B3 H3C 114.0(18)
P4 B4 H4A 109.0(12)
P4 B4 H4B 107.4(12)
P4 B4 H4C 103.7(12)
H4A B4 H4B 111.7(17)
H4A B4 H4C 110.5(17)
H4B B4 H4C 114.1(17)
H1TA C1T H1TB 109.5
H1TA C1T H1TC 109.5
H1TB C1T H1TC 109.5
C2T C1T H1TA 109.5
C2T C1T H1TB 109.5
C2T C1T H1TC 109.5
C1T C2T C7T 120.5(6)
C1T C2T C3T 119.4(6)
C7T C2T C3T 120.0
C2T C7T H7T 120.0
C2T C7T C6T 120.0
C6T C7T H7T 120.0
C7T C6T H6T 120.0
C5T C6T C7T 120.0
C5T C6T H6T 120.0
C6T C5T H5T 120.0
C6T C5T C4T 120.0
C4T C5T H5T 120.0
C5T C4T H4T 120.0
C3T C4T C5T 120.0
C3T C4T H4T 120.0
C2T C3T H3T 120.0
C4T C3T C2T 120.0
C4T C3T H3T 120.0
H8TA C8T H8TB 109.5
H8TA C8T H8TC 109.5
H8TB C8T H8TC 109.5
C9T C8T H8TA 109.5
C9T C8T H8TB 109.5
C9T C8T H8TC 109.5
C8T C9T C10T 120.8(4)
C8T C9T C21T 119.2(4)
C10T C9T C21T 120.0
C9T C10T H10T 120.0
C11T C10T C9T 120.0
C11T C10T H10T 120.0
C10T C11T H11T 120.0
C10T C11T C12T 120.0
C12T C11T H11T 120.0
C11T C12T H12T 120.0
C11T C12T C20T 120.0
C20T C12T H12T 120.0
C12T C20T H20T 120.0
C21T C20T C12T 120.0
C21T C20T H20T 120.0
C9T C21T H21T 120.0
C20T C21T C9T 120.0
C20T C21T H21T 120.0
H14C C14T H14D 109.5
H14C C14T H14E 109.5
H14D C14T H14E 109.5
C15T C14T H14C 109.5
C15T C14T H14D 109.5
C15T C14T H14E 109.5
C13T C15T C14T 112.1(6)
C13T C15T C16T 120.0
C16T C15T C14T 127.9(6)
C15T C13T H13T 120.0
C19T C13T C15T 120.0
C19T C13T H13T 120.0
C13T C19T H19T 120.0
C13T C19T C18T 120.0
C18T C19T H19T 120.0
C19T C18T H18T 120.0
C17T C18T C19T 120.0
C17T C18T H18T 120.0
C18T C17T H17T 120.0
C16T C17T C18T 120.0
C16T C17T H17T 120.0
C15T C16T H16T 120.0
C17T C16T C15T 120.0
C17T C16T H16T 120.0

loop_
_geom_bond_atom_site_label_1
_geom_bond_atom_site_label_2
_geom_bond_distance
Sn1 Sn2 2.81531(17)
Sn1 C1 2.1887(17)
Sn1 C8 2.2021(18)
Sn1 C33 2.2518(17)
Sn2 C40 2.3250(18)
P1 C1 1.8373(18)
P1 C9 1.8404(19)
P1 C15 1.8332(19)
P1 B1 1.931(2)
P2 C8 1.8290(18)
P2 C21 1.8413(18)
P2 C27 1.8406(19)
P2 B2 1.927(2)
P3 C33 1.8218(18)
P3 C41 1.8550(19)
P3 C47 1.841(2)
P3 B3 1.939(2)
P4 C40 1.8103(18)
P4 C53 1.8462(19)
P4 C59 1.8368(19)
P4 B4 1.934(2)
C1 H1 0.94(2)
C1 C2 1.514(3)
C2 C3 1.400(3)
C2 C7 1.408(3)
C3 H3 0.9500
C3 C4 1.376(3)
C4 H4 0.9500
C4 C5 1.387(3)
C5 H5 0.9500
C5 C6 1.378(3)
C6 H6 0.9500
C6 C7 1.398(3)
C7 C8 1.514(2)
C8 H8 0.94(2)
C9 H9 1.0000
C9 C10 1.538(3)
C9 C14 1.539(3)
C10 H10A 0.9900
C10 H10B 0.9900
C10 C11 1.526(3)
C11 H11A 0.9900
C11 H11B 0.9900
C11 C12 1.521(4)
C12 H12A 0.9900
C12 H12B 0.9900
C12 C13 1.512(4)
C13 H13A 0.9900
C13 H13B 0.9900
C13 C14 1.523(3)
C14 H14A 0.9900
C14 H14B 0.9900
C15 H15 1.0000
C15 C16 1.532(3)
C15 C20 1.538(3)
C16 H16A 0.9900
C16 H16B 0.9900
C16 C17 1.527(3)
C17 H17A 0.9900
C17 H17B 0.9900
C17 C18 1.523(3)
C18 H18A 0.9900
C18 H18B 0.9900
C18 C19 1.516(3)
C19 H19A 0.9900
C19 H19B 0.9900
C19 C20 1.527(3)
C20 H20A 0.9900
C20 H20B 0.9900
C21 H21 1.0000
C21 C22 1.532(3)
C21 C26 1.534(3)
C22 H22A 0.9900
C22 H22B 0.9900
C22 C23 1.527(3)
C23 H23A 0.9900
C23 H23B 0.9900
C23 C24 1.519(3)
C24 H24A 0.9900
C24 H24B 0.9900
C24 C25 1.521(3)
C25 H25A 0.9900
C25 H25B 0.9900
C25 C26 1.529(3)
C26 H26A 0.9900
C26 H26B 0.9900
C27 H27 1.0000
C27 C28 1.536(3)
C27 C32 1.537(3)
C28 H28A 0.9900
C28 H28B 0.9900
C28 C29 1.525(3)
C29 H29A 0.9900
C29 H29B 0.9900
C29 C30 1.521(3)
C30 H30A 0.9900
C30 H30B 0.9900
C30 C31 1.514(3)
C31 H31A 0.9900
C31 H31B 0.9900
C31 C32 1.526(3)
C32 H32A 0.9900
C32 H32B 0.9900
C33 H33 0.96(2)
C33 C34 1.506(3)
C34 C35 1.393(3)
C34 C39 1.429(2)
C35 H35 0.9500
C35 C36 1.382(3)
C36 H36 0.9500
C36 C37 1.374(3)
C37 H37 0.9500
C37 C38 1.381(3)
C38 H38 0.9500
C38 C39 1.401(3)
C39 C40 1.497(2)
C40 H40 0.94(2)
C41 H41 1.0000
C41 C42 1.525(3)
C41 C46 1.535(3)
C42 H42A 0.9900
C42 H42B 0.9900
C42 C43 1.527(3)
C43 H43A 0.9900
C43 H43B 0.9900
C43 C44 1.515(3)
C44 H44A 0.9900
C44 H44B 0.9900
C44 C45 1.518(3)
C45 H45A 0.9900
C45 H45B 0.9900
C45 C46 1.527(3)
C46 H46A 0.9900
C46 H46B 0.9900
C47 H47 1.0000
C47 C48 1.530(3)
C47 C52 1.536(3)
C48 H48A 0.9900
C48 H48B 0.9900
C48 C49 1.527(3)
C49 H49A 0.9900
C49 H49B 0.9900
C49 C50 1.522(3)
C50 H50A 0.9900
C50 H50B 0.9900
C50 C51 1.515(3)
C51 H51A 0.9900
C51 H51B 0.9900
C51 C52 1.524(3)
C52 H52A 0.9900
C52 H52B 0.9900
C53 H53 1.0000
C53 C54 1.534(3)
C53 C58 1.536(3)
C54 H54A 0.9900
C54 H54B 0.9900
C54 C55 1.525(3)
C55 H55A 0.9900
C55 H55B 0.9900
C55 C56 1.522(3)
C56 H56A 0.9900
C56 H56B 0.9900
C56 C57 1.515(3)
C57 H57A 0.9900
C57 H57B 0.9900
C57 C58 1.525(3)
C58 H58A 0.9900
C58 H58B 0.9900
C59 H59 1.0000
C59 C60 1.528(3)
C59 C64 1.529(3)
C60 H60A 0.9900
C60 H60B 0.9900
C60 C61 1.533(3)
C61 H61A 0.9900
C61 H61B 0.9900
C61 C62 1.516(3)
C62 H62A 0.9900
C62 H62B 0.9900
C62 C63 1.515(3)
C63 H63A 0.9900
C63 H63B 0.9900
C63 C64 1.524(3)
C64 H64A 0.9900
C64 H64B 0.9900
B1 H1A 1.12(2)
B1 H1B 1.13(2)
B1 H1C 1.11(2)
B2 H2A 1.08(2)
B2 H2B 1.14(2)
B2 H2C 1.13(2)
B3 H3A 1.10(2)
B3 H3B 1.06(2)
B3 H3C 1.08(2)
B4 H4A 1.09(2)
B4 H4B 1.11(2)
B4 H4C 1.12(2)
C1T H1TA 0.9800
C1T H1TB 0.9800
C1T H1TC 0.9800
C1T C2T 1.332(18)
C2T C7T 1.3900
C2T C3T 1.3900
C7T H7T 0.9500
C7T C6T 1.3900
C6T H6T 0.9500
C6T C5T 1.3900
C5T H5T 0.9500
C5T C4T 1.3900
C4T H4T 0.9500
C4T C3T 1.3900
C3T H3T 0.9500
C8T H8TA 0.9800
C8T H8TB 0.9800
C8T H8TC 0.9800
C8T C9T 1.390(7)
C9T C10T 1.3900
C9T C21T 1.3900
C10T H10T 0.9500
C10T C11T 1.3900
C11T H11T 0.9500
C11T C12T 1.3900
C12T H12T 0.9500
C12T C20T 1.3900
C20T H20T 0.9500
C20T C21T 1.3900
C21T H21T 0.9500
C14T H14C 0.9800
C14T H14D 0.9800
C14T H14E 0.9800
C14T C15T 1.467(11)
C15T C13T 1.3900
C15T C16T 1.3900
C13T H13T 0.9500
C13T C19T 1.3900
C19T H19T 0.9500
C19T C18T 1.3900
C18T H18T 0.9500
C18T C17T 1.3900
C17T H17T 0.9500
C17T C16T 1.3900
C16T H16T 0.9500

loop_
_geom_torsion_atom_site_label_1
_geom_torsion_atom_site_label_2
_geom_torsion_atom_site_label_3
_geom_torsion_atom_site_label_4
_geom_torsion
Sn1 C1 C2 C3 160.55(14)
Sn1 C1 C2 C7 -12.6(2)
Sn1 C33 C34 C35 106.48(16)
Sn1 C33 C34 C39 -68.62(17)
P1 C1 C2 C3 -75.7(2)
P1 C1 C2 C7 111.16(17)
P1 C9 C10 C11 -179.77(16)
P1 C9 C14 C13 178.07(15)
P1 C15 C16 C17 -174.58(14)
P1 C15 C20 C19 173.19(15)
P2 C21 C22 C23 177.44(14)
P2 C21 C26 C25 -179.36(14)
P2 C27 C28 C29 -172.33(14)
P2 C27 C32 C31 171.77(14)
P3 C33 C34 C35 -24.2(2)
P3 C33 C34 C39 160.69(13)
P3 C41 C42 C43 171.57(15)
P3 C41 C46 C45 -173.14(15)
P3 C47 C48 C49 -177.90(14)
P3 C47 C52 C51 173.95(14)
P4 C53 C54 C55 -176.24(14)
P4 C53 C58 C57 176.76(15)
P4 C59 C60 C61 -173.93(14)
P4 C59 C64 C63 171.55(14)
C1 P1 C9 C10 -79.98(15)
C1 P1 C9 C14 157.83(14)
C1 P1 C15 C16 -62.91(15)
C1 P1 C15 C20 63.63(15)
C1 C2 C3 C4 -176.52(17)
C1 C2 C7 C6 173.36(16)
C1 C2 C7 C8 -0.3(3)
C2 C3 C4 C5 3.4(3)
C2 C7 C8 Sn1 13.01(19)
C2 C7 C8 P2 -114.52(17)
C3 C2 C7 C6 0.2(3)
C3 C2 C7 C8 -173.54(16)
C3 C4 C5 C6 -0.6(3)
C4 C5 C6 C7 -2.4(3)
C5 C6 C7 C2 2.6(3)
C5 C6 C7 C8 176.31(17)
C6 C7 C8 Sn1 -160.58(14)
C6 C7 C8 P2 71.9(2)
C7 C2 C3 C4 -3.1(3)
C8 P2 C21 C22 -58.95(15)
C8 P2 C21 C26 178.33(13)
C8 P2 C27 C28 149.07(13)
C8 P2 C27 C32 -82.78(15)
C9 P1 C1 Sn1 154.23(9)
C9 P1 C1 C2 33.72(17)
C9 P1 C15 C16 52.35(16)
C9 P1 C15 C20 178.90(14)
C9 C10 C11 C12 56.3(3)
C10 C9 C14 C13 55.9(2)
C10 C11 C12 C13 -55.5(3)
C11 C12 C13 C14 56.1(3)
C12 C13 C14 C9 -56.6(3)
C14 C9 C10 C11 -56.4(2)
C15 P1 C1 Sn1 -92.69(10)
C15 P1 C1 C2 146.80(14)
C15 P1 C9 C10 168.92(14)
C15 P1 C9 C14 46.73(16)
C15 C16 C17 C18 -56.7(2)
C16 C15 C20 C19 -57.6(2)
C16 C17 C18 C19 55.0(2)
C17 C18 C19 C20 -54.9(3)
C18 C19 C20 C15 56.3(2)
C20 C15 C16 C17 57.8(2)
C21 P2 C8 Sn1 138.12(9)
C21 P2 C8 C7 -98.52(15)
C21 P2 C27 C28 -95.22(15)
C21 P2 C27 C32 32.93(16)
C21 C22 C23 C24 57.9(2)
C22 C21 C26 C25 57.1(2)
C22 C23 C24 C25 -55.7(3)
C23 C24 C25 C26 55.0(3)
C24 C25 C26 C21 -56.1(2)
C26 C21 C22 C23 -58.0(2)
C27 P2 C8 Sn1 -104.67(10)
C27 P2 C8 C7 18.69(17)
C27 P2 C21 C22 -175.47(13)
C27 P2 C21 C26 61.81(16)
C27 C28 C29 C30 -55.0(2)
C28 C27 C32 C31 -58.4(2)
C28 C29 C30 C31 54.2(3)
C29 C30 C31 C32 -55.3(2)
C30 C31 C32 C27 57.7(2)
C32 C27 C28 C29 56.9(2)
C33 P3 C41 C42 108.97(15)
C33 P3 C41 C46 -19.15(18)
C33 P3 C47 C48 58.74(15)
C33 P3 C47 C52 -174.38(13)
C33 C34 C35 C36 -172.64(18)
C33 C34 C39 C38 168.87(16)
C33 C34 C39 C40 -6.2(3)
C34 C35 C36 C37 2.1(3)
C34 C39 C40 Sn2 95.15(16)
C34 C39 C40 P4 -147.36(15)
C35 C34 C39 C38 -6.4(2)
C35 C34 C39 C40 178.57(16)
C35 C36 C37 C38 -2.7(3)
C36 C37 C38 C39 -1.3(3)
C37 C38 C39 C34 5.9(3)
C37 C38 C39 C40 -178.84(18)
C38 C39 C40 Sn2 -79.83(16)
C38 C39 C40 P4 37.7(2)
C39 C34 C35 C36 2.6(3)
C40 P4 C53 C54 -59.71(15)
C40 P4 C53 C58 177.87(13)
C40 P4 C59 C60 -50.51(16)
C40 P4 C59 C64 78.73(15)
C41 P3 C33 Sn1 175.51(9)
C41 P3 C33 C34 -61.79(16)
C41 P3 C47 C48 -55.64(15)
C41 P3 C47 C52 71.24(14)
C41 C42 C43 C44 57.1(2)
C42 C41 C46 C45 57.1(2)
C42 C43 C44 C45 -55.3(3)
C43 C44 C45 C46 54.9(3)
C44 C45 C46 C41 -55.6(3)
C46 C41 C42 C43 -58.0(2)
C47 P3 C33 Sn1 64.52(11)
C47 P3 C33 C34 -172.77(13)
C47 P3 C41 C42 -140.04(15)
C47 P3 C41 C46 91.83(16)
C47 C48 C49 C50 -55.5(2)
C48 C47 C52 C51 -56.1(2)
C48 C49 C50 C51 56.2(2)
C49 C50 C51 C52 -56.8(2)
C50 C51 C52 C47 56.8(2)
C52 C47 C48 C49 55.4(2)
C53 P4 C40 Sn2 174.97(8)
C53 P4 C40 C39 69.35(16)
C53 P4 C59 C60 63.73(16)
C53 P4 C59 C64 -167.03(13)
C53 C54 C55 C56 56.4(2)
C54 C53 C58 C57 53.7(2)
C54 C55 C56 C57 -57.0(2)
C55 C56 C57 C58 56.3(2)
C56 C57 C58 C53 -55.7(2)
C58 C53 C54 C55 -53.7(2)
C59 P4 C40 Sn2 -73.33(11)
C59 P4 C40 C39 -178.94(14)
C59 P4 C53 C54 -172.58(13)
C59 P4 C53 C58 65.00(15)
C59 C60 C61 C62 -54.8(2)
C60 C59 C64 C63 -56.6(2)
C60 C61 C62 C63 54.0(3)
C61 C62 C63 C64 -54.3(2)
C62 C63 C64 C59 55.6(2)
C64 C59 C60 C61 56.1(2)
B1 P1 C1 Sn1 28.60(13)
B1 P1 C1 C2 -91.91(16)
B1 P1 C9 C10 49.98(17)
B1 P1 C9 C14 -72.21(17)
B1 P1 C15 C16 171.00(14)
B1 P1 C15 C20 -62.45(16)
B2 P2 C8 Sn1 18.66(12)
B2 P2 C8 C7 142.02(15)
B2 P2 C21 C22 60.86(16)
B2 P2 C21 C26 -61.86(16)
B2 P2 C27 C28 26.94(17)
B2 P2 C27 C32 155.09(14)
B3 P3 C33 Sn1 -52.84(14)
B3 P3 C33 C34 69.87(17)
B3 P3 C41 C42 -23.30(19)
B3 P3 C41 C46 -151.43(15)
B3 P3 C47 C48 -177.78(14)
B3 P3 C47 C52 -50.90(16)
B4 P4 C40 Sn2 47.32(13)
B4 P4 C40 C39 -58.29(17)
B4 P4 C53 C54 72.30(16)
B4 P4 C53 C58 -50.12(16)
B4 P4 C59 C60 -178.45(15)
B4 P4 C59 C64 -49.21(16)
C1T C2T C7T C6T 177.9(11)
C1T C2T C3T C4T -178.0(11)
C2T C7T C6T C5T 0.0
C7T C2T C3T C4T 0.0
C7T C6T C5T C4T 0.0
C6T C5T C4T C3T 0.0
C5T C4T C3T C2T 0.0
C3T C2T C7T C6T 0.0
C8T C9T C10T C11T 178.0(6)
C8T C9T C21T C20T -178.0(5)
C9T C10T C11T C12T 0.0
C10T C9T C21T C20T 0.0
C10T C11T C12T C20T 0.0
C11T C12T C20T C21T 0.0
C12T C20T C21T C9T 0.0
C21T C9T C10T C11T 0.0
C14T C15T C13T C19T -179.2(8)
C14T C15T C16T C17T 179.1(9)
C15T C13T C19T C18T 0.0
C13T C15T C16T C17T 0.0
C13T C19T C18T C17T 0.0
C19T C18T C17T C16T 0.0
C18T C17T C16T C15T 0.0
C16T C15T C13T C19T 0.0
